data_1556296
loop_
_publ_author_name
'Liu, Hao'
'Zhao, Weizhen'
'Yu, Jiangang'
'Yang, Wenhong'
'Hao, Xiang'
'Redshaw, Carl'
'Chen, Langqiu'
'Sun, Wen-Hua'

_publ_section_title
;
 Synthesis, characterization and ethylenepolymerization behavior of nickel
 dihalide complexes bearing bulky unsymmetrical \a-diimine ligands
;
_journal_issue 2
_journal_name_full 'Catal. Sci. Technol.'
_journal_page_first 415
_journal_paper_doi 10.1039/C1CY00319D
_journal_volume 2
_journal_year 2012
_chemical_formula_sum 'C54 H44 Cl2 N2 Ni O0'
_chemical_formula_weight 850.52
_space_group_IT_number 14
_space_group_name_Hall '-P 2ybc'
_space_group_name_H-M_alt 'P 1 21/c 1'
_symmetry_cell_setting monoclinic
_symmetry_space_group_name_H-M 'P 1 21/c 1'
_atom_sites_solution_hydrogens geom
_atom_sites_solution_primary direct
_atom_sites_solution_secondary difmap
_audit_creation_method SHELXL-97
_cell_angle_alpha 90.00
_cell_angle_beta 106.33(3)
_cell_angle_gamma 90.00
_cell_formula_units_Z 4
_cell_length_a 15.330(3)
_cell_length_b 22.285(5)
_cell_length_c 14.954(3)
_cell_measurement_reflns_used 13624
_cell_measurement_temperature 173(2)
_cell_measurement_theta_max 27.4617
_cell_measurement_theta_min 1.4189
_cell_volume 4902.6(19)
_computing_cell_refinement 'CrystalClear (Rigaku Inc., 2007)'
_computing_data_collection 'CrystalClear (Rigaku Inc., 2007)'
_computing_data_reduction 'CrystalClear (Rigaku Inc., 2007)'
_computing_molecular_graphics 'XP in Siemens SHELXTL (Sheldrick, 1994)'
_computing_publication_material 'SHELX97 (Sheldrick, 1997)'
_computing_structure_refinement 'SHELXL-97 (Sheldrick, 1997)'
_computing_structure_solution 'SHELXS-97 (Sheldrick, 1990)'
_diffrn_ambient_temperature 173(2)
_diffrn_measured_fraction_theta_full 0.997
_diffrn_measured_fraction_theta_max 0.997
_diffrn_measurement_device_type 'Saturn724+ CCD'
_diffrn_measurement_method '\w scans at fixed \c = 45\%'
_diffrn_radiation_monochromator graphite
_diffrn_radiation_source 'fine-focus sealed tube'
_diffrn_radiation_type MoK\a
_diffrn_radiation_wavelength 0.71073
_diffrn_reflns_av_R_equivalents 0.0957
_diffrn_reflns_av_sigmaI/netI 0.1041
_diffrn_reflns_limit_h_max 19
_diffrn_reflns_limit_h_min -19
_diffrn_reflns_limit_k_max 28
_diffrn_reflns_limit_k_min -23
_diffrn_reflns_limit_l_max 19
_diffrn_reflns_limit_l_min -17
_diffrn_reflns_number 39551
_diffrn_reflns_theta_full 27.47
_diffrn_reflns_theta_max 27.47
_diffrn_reflns_theta_min 1.38
_diffrn_standards_decay_% none
_diffrn_standards_interval_count none
_diffrn_standards_interval_time none
_diffrn_standards_number none
_exptl_absorpt_coefficient_mu 0.540
_exptl_absorpt_correction_T_max 0.9893
_exptl_absorpt_correction_T_min 0.8905
_exptl_absorpt_correction_type none
_exptl_crystal_colour brown
_exptl_crystal_density_diffrn 1.152
_exptl_crystal_density_method 'not measured'
_exptl_crystal_description platelet
_exptl_crystal_F_000 1776
_exptl_crystal_size_max 0.22
_exptl_crystal_size_mid 0.17
_exptl_crystal_size_min 0.02
_platon_squeeze_details ' ?'
_refine_diff_density_max 0.598
_refine_diff_density_min -0.605
_refine_diff_density_rms 0.150
_refine_ls_extinction_method none
_refine_ls_goodness_of_fit_ref 1.155
_refine_ls_hydrogen_treatment constr
_refine_ls_matrix_type full
_refine_ls_number_parameters 532
_refine_ls_number_reflns 11189
_refine_ls_number_restraints 0
_refine_ls_restrained_S_all 1.155
_refine_ls_R_factor_all 0.1619
_refine_ls_R_factor_gt 0.1173
_refine_ls_shift/su_max 0.000
_refine_ls_shift/su_mean 0.000
_refine_ls_structure_factor_coef Fsqd
_refine_ls_weighting_details 'calc w=1/[\s^2^(Fo^2^)+(0.1207P)^2^+13.1397P] where P=(Fo^2^+2Fc^2^)/3'
_refine_ls_weighting_scheme calc
_refine_ls_wR_factor_gt 0.2780
_refine_ls_wR_factor_ref 0.3059
_reflns_number_gt 7858
_reflns_number_total 11189
_reflns_threshold_expression >2sigma(I)
_cod_data_source_file c1cy00319d.txt
_cod_data_source_block C9
_cod_depositor_comments
;
The following automatic conversions were performed:

data item '_symmetry_cell_setting' value 'Monoclinic' was changed to
'monoclinic' in accordance with the
/home/saulius/struct/COD-crude-data/automatic-downloads/DataCite-retrospective/RSC/depositions/lib/dictionaries/cif_core.dic
dictionary named 'cif_core.dic' version 2.4.2 last updated on
2011-04-26.

Automatic conversion script
Id: cif_fix_values 6909 2019-04-08 15:41:33Z antanas 
;
_cod_original_cell_volume 4902.6(17)
_cod_original_sg_symbol_H-M P2(1)/c
_cod_database_code 1556296

loop_
_symmetry_equiv_pos_as_xyz
'x, y, z'
'-x, y+1/2, -z+1/2'
'-x, -y, -z'
'x, -y-1/2, z-1/2'

loop_
_atom_site_label
_atom_site_type_symbol
_atom_site_fract_x
_atom_site_fract_y
_atom_site_fract_z
_atom_site_U_iso_or_equiv
_atom_site_adp_type
_atom_site_occupancy
_atom_site_symmetry_multiplicity
_atom_site_calc_flag
_atom_site_refinement_flags
Ni1 Ni 0.33892(5) 0.45517(3) 0.71902(6) 0.0308(2) Uani 1 1 d .
Cl2 Cl 0.26418(14) 0.47246(9) 0.57237(13) 0.0525(5) Uani 1 1 d .
Cl1 Cl 0.35125(12) 0.51975(8) 0.83364(14) 0.0480(5) Uani 1 1 d .
N2 N 0.3067(3) 0.3673(2) 0.7335(3) 0.0264(10) Uani 1 1 d .
N1 N 0.4623(3) 0.4197(2) 0.7284(3) 0.0277(11) Uani 1 1 d .
C7 C 0.4853(4) 0.2598(2) 0.7546(4) 0.0262(12) Uani 1 1 d .
C2 C 0.3930(4) 0.2672(3) 0.7476(4) 0.0287(12) Uani 1 1 d .
C12 C 0.4633(4) 0.3616(3) 0.7409(3) 0.0235(11) Uani 1 1 d .
C11 C 0.5334(4) 0.3154(2) 0.7513(4) 0.0256(12) Uani 1 1 d .
C46 C 0.5427(4) 0.4507(3) 0.7180(4) 0.0275(12) Uani 1 1 d .
C19 C 0.2563(4) 0.3779(3) 0.9023(4) 0.0268(12) Uani 1 1 d .
H19A H 0.2790 0.4154 0.8800 0.032 Uiso 1 1 calc R
C1 C 0.3756(4) 0.3329(2) 0.7410(3) 0.0205(11) Uani 1 1 d .
C16 C 0.0507(4) 0.2967(2) 0.7350(4) 0.0252(12) Uani 1 1 d .
C50 C 0.6793(4) 0.5061(3) 0.7830(4) 0.0303(13) Uani 1 1 d .
H50A H 0.7203 0.5259 0.8340 0.036 Uiso 1 1 calc R
C13 C 0.2205(3) 0.3418(3) 0.7340(4) 0.0248(12) Uani 1 1 d .
C17 C 0.0809(4) 0.2928(3) 0.6568(4) 0.0238(11) Uani 1 1 d .
H17A H 0.0431 0.2737 0.6029 0.029 Uiso 1 1 calc R
C48 C 0.6358(4) 0.4786(3) 0.6226(5) 0.0343(14) Uani 1 1 d .
H48A H 0.6475 0.4791 0.5634 0.041 Uiso 1 1 calc R
C20 C 0.3392(4) 0.3389(3) 0.9462(4) 0.0291(13) Uani 1 1 d .
C45 C 0.1916(4) 0.3142(3) 0.5631(4) 0.0333(14) Uani 1 1 d .
H45A H 0.1442 0.2938 0.5149 0.050 Uiso 1 1 calc R
H45B H 0.2492 0.2926 0.5731 0.050 Uiso 1 1 calc R
H45C H 0.1987 0.3554 0.5430 0.050 Uiso 1 1 calc R
C14 C 0.1932(3) 0.3467(2) 0.8159(4) 0.0214(11) Uani 1 1 d .
C26 C 0.2034(4) 0.3965(3) 0.9690(4) 0.0260(12) Uani 1 1 d .
C47 C 0.5584(4) 0.4500(3) 0.6316(4) 0.0290(12) Uani 1 1 d .
C34 C -0.1324(5) 0.1774(3) 0.6957(5) 0.0392(15) Uani 1 1 d .
H34A H -0.1817 0.2010 0.6604 0.047 Uiso 1 1 calc R
C18 C 0.1647(4) 0.3157(3) 0.6532(4) 0.0283(12) Uani 1 1 d .
C6 C 0.5302(5) 0.2041(3) 0.7632(4) 0.0351(14) Uani 1 1 d .
C33 C -0.0501(4) 0.2046(3) 0.7376(4) 0.0280(12) Uani 1 1 d .
C31 C 0.1628(4) 0.4517(3) 0.9592(4) 0.0322(13) Uani 1 1 d .
H31A H 0.1733 0.4787 0.9142 0.039 Uiso 1 1 calc R
C49 C 0.6971(4) 0.5068(3) 0.6978(5) 0.0323(14) Uani 1 1 d .
C27 C 0.1900(4) 0.3588(3) 1.0386(4) 0.0313(13) Uani 1 1 d .
H27A H 0.2210 0.3214 1.0499 0.038 Uiso 1 1 calc R
C54 C 0.7811(5) 0.5366(3) 0.6836(6) 0.0484(18) Uani 1 1 d .
H54A H 0.8166 0.5546 0.7424 0.073 Uiso 1 1 calc R
H54B H 0.7629 0.5679 0.6360 0.073 Uiso 1 1 calc R
H54C H 0.8182 0.5065 0.6634 0.073 Uiso 1 1 calc R
C9 C 0.6686(4) 0.2579(3) 0.7653(5) 0.0410(16) Uani 1 1 d .
H9A H 0.7313 0.2569 0.7682 0.049 Uiso 1 1 calc R
C43 C -0.1530(5) 0.3882(3) 0.8542(5) 0.0406(16) Uani 1 1 d .
H43A H -0.1799 0.4268 0.8409 0.049 Uiso 1 1 calc R
C3 C 0.3394(4) 0.2173(3) 0.7463(5) 0.0338(14) Uani 1 1 d .
H3A H 0.2761 0.2208 0.7398 0.041 Uiso 1 1 calc R
C42 C -0.1463(4) 0.3618(3) 0.9405(4) 0.0369(15) Uani 1 1 d .
H42A H -0.1684 0.3819 0.9858 0.044 Uiso 1 1 calc R
C15 C 0.1083(4) 0.3242(2) 0.8156(4) 0.0266(12) Uani 1 1 d .
H15A H 0.0887 0.3274 0.8703 0.032 Uiso 1 1 calc R
C40 C -0.0743(4) 0.2766(3) 0.8926(4) 0.0336(14) Uani 1 1 d .
H40A H -0.0480 0.2379 0.9064 0.040 Uiso 1 1 calc R
C32 C -0.0437(4) 0.2732(3) 0.7325(4) 0.0242(11) Uani 1 1 d .
H32A H -0.0854 0.2855 0.6709 0.029 Uiso 1 1 calc R
C51 C 0.6032(4) 0.4772(3) 0.7978(4) 0.0292(13) Uani 1 1 d .
C39 C -0.0799(3) 0.3030(2) 0.8073(4) 0.0242(11) Uani 1 1 d .
C30 C 0.1064(4) 0.4697(3) 1.0130(5) 0.0380(15) Uani 1 1 d .
H30A H 0.0794 0.5085 1.0050 0.046 Uiso 1 1 calc R
C29 C 0.0906(4) 0.4303(3) 1.0783(5) 0.0411(16) Uani 1 1 d .
H29A H 0.0507 0.4415 1.1139 0.049 Uiso 1 1 calc R
C10 C 0.6234(4) 0.3142(3) 0.7567(4) 0.0329(14) Uani 1 1 d .
H10A H 0.6555 0.3503 0.7548 0.039 Uiso 1 1 calc R
C52 C 0.5897(5) 0.4735(3) 0.8921(5) 0.0427(16) Uani 1 1 d .
H52A H 0.6394 0.4945 0.9368 0.064 Uiso 1 1 calc R
H52B H 0.5892 0.4313 0.9104 0.064 Uiso 1 1 calc R
H52C H 0.5317 0.4923 0.8913 0.064 Uiso 1 1 calc R
C38 C 0.0216(4) 0.1691(3) 0.7892(5) 0.0341(14) Uani 1 1 d .
H38A H 0.0792 0.1869 0.8167 0.041 Uiso 1 1 calc R
C37 C 0.0092(5) 0.1083(3) 0.8005(6) 0.0453(17) Uani 1 1 d .
H37A H 0.0575 0.0848 0.8380 0.054 Uiso 1 1 calc R
C36 C -0.0732(6) 0.0817(3) 0.7576(6) 0.052(2) Uani 1 1 d .
H36A H -0.0813 0.0399 0.7645 0.062 Uiso 1 1 calc R
C8 C 0.6240(4) 0.2048(3) 0.7697(5) 0.0382(15) Uani 1 1 d .
H8A H 0.6568 0.1681 0.7772 0.046 Uiso 1 1 calc R
C44 C -0.1211(4) 0.3592(3) 0.7874(4) 0.0333(14) Uani 1 1 d .
H44A H -0.1272 0.3775 0.7285 0.040 Uiso 1 1 calc R
C25 C 0.4243(4) 0.3663(3) 0.9808(4) 0.0356(15) Uani 1 1 d .
H25A H 0.4296 0.4086 0.9773 0.043 Uiso 1 1 calc R
C21 C 0.3341(4) 0.2772(3) 0.9508(4) 0.0332(14) Uani 1 1 d .
H21A H 0.2769 0.2581 0.9262 0.040 Uiso 1 1 calc R
C35 C -0.1441(6) 0.1161(3) 0.7044(5) 0.0479(18) Uani 1 1 d .
H35A H -0.2007 0.0978 0.6739 0.057 Uiso 1 1 calc R
C28 C 0.1321(4) 0.3749(3) 1.0920(4) 0.0364(15) Uani 1 1 d .
H28A H 0.1215 0.3480 1.1371 0.044 Uiso 1 1 calc R
C41 C -0.1071(4) 0.3064(3) 0.9581(5) 0.0386(15) Uani 1 1 d .
H41A H -0.1022 0.2878 1.0165 0.046 Uiso 1 1 calc R
C22 C 0.4107(5) 0.2421(4) 0.9905(5) 0.0463(18) Uani 1 1 d .
H22A H 0.4056 0.1997 0.9939 0.056 Uiso 1 1 calc R
C4 C 0.3821(5) 0.1609(3) 0.7549(5) 0.0433(16) Uani 1 1 d .
H4A H 0.3466 0.1260 0.7553 0.052 Uiso 1 1 calc R
C23 C 0.4940(5) 0.2700(4) 1.0249(5) 0.055(2) Uani 1 1 d .
H23A H 0.5468 0.2468 1.0519 0.066 Uiso 1 1 calc R
C53 C 0.4958(4) 0.4174(3) 0.5490(5) 0.0382(15) Uani 1 1 d .
H53A H 0.4445 0.4002 0.5673 0.057 Uiso 1 1 calc R
H53B H 0.5295 0.3852 0.5289 0.057 Uiso 1 1 calc R
H53C H 0.4729 0.4457 0.4976 0.057 Uiso 1 1 calc R
C5 C 0.4740(5) 0.1540(3) 0.7630(5) 0.0453(17) Uani 1 1 d .
H5A H 0.4994 0.1148 0.7685 0.054 Uiso 1 1 calc R
C24 C 0.5004(5) 0.3320(4) 1.0199(5) 0.052(2) Uani 1 1 d .
H24A H 0.5577 0.3510 1.0436 0.062 Uiso 1 1 calc R

loop_
_atom_site_aniso_label
_atom_site_aniso_U_11
_atom_site_aniso_U_22
_atom_site_aniso_U_33
_atom_site_aniso_U_23
_atom_site_aniso_U_13
_atom_site_aniso_U_12
Ni1 0.0293(4) 0.0255(4) 0.0410(5) 0.0029(3) 0.0157(3) 0.0005(3)
Cl2 0.0558(11) 0.0557(12) 0.0450(11) 0.0164(9) 0.0126(8) 0.0054(9)
Cl1 0.0488(10) 0.0384(10) 0.0580(11) -0.0106(8) 0.0169(8) 0.0057(7)
N2 0.025(2) 0.028(3) 0.027(3) 0.001(2) 0.0086(19) -0.0027(19)
N1 0.021(2) 0.030(3) 0.032(3) -0.003(2) 0.007(2) -0.0085(19)
C7 0.030(3) 0.021(3) 0.026(3) 0.001(2) 0.005(2) 0.009(2)
C2 0.029(3) 0.030(3) 0.027(3) 0.002(2) 0.007(2) 0.004(2)
C12 0.033(3) 0.026(3) 0.010(2) 0.005(2) 0.003(2) 0.001(2)
C11 0.031(3) 0.015(3) 0.031(3) 0.005(2) 0.011(2) -0.001(2)
C46 0.026(3) 0.025(3) 0.032(3) 0.004(2) 0.009(2) -0.005(2)
C19 0.026(3) 0.026(3) 0.026(3) -0.004(2) 0.005(2) -0.003(2)
C1 0.030(3) 0.020(3) 0.013(2) -0.006(2) 0.007(2) -0.008(2)
C16 0.024(3) 0.021(3) 0.033(3) 0.002(2) 0.011(2) 0.002(2)
C50 0.031(3) 0.028(3) 0.034(3) -0.003(3) 0.012(3) -0.002(2)
C13 0.018(2) 0.027(3) 0.029(3) 0.005(2) 0.006(2) -0.001(2)
C17 0.023(3) 0.028(3) 0.019(3) -0.003(2) 0.003(2) -0.003(2)
C48 0.034(3) 0.034(3) 0.040(4) -0.002(3) 0.018(3) -0.007(3)
C20 0.038(3) 0.029(3) 0.024(3) -0.003(2) 0.013(2) 0.000(2)
C45 0.033(3) 0.045(4) 0.023(3) -0.005(3) 0.009(2) -0.003(3)
C14 0.020(2) 0.018(3) 0.028(3) 0.001(2) 0.010(2) 0.000(2)
C26 0.025(3) 0.034(3) 0.020(3) 0.003(2) 0.007(2) 0.004(2)
C47 0.032(3) 0.028(3) 0.028(3) 0.002(2) 0.009(2) -0.006(2)
C34 0.042(4) 0.038(4) 0.042(4) -0.007(3) 0.019(3) -0.014(3)
C18 0.031(3) 0.032(3) 0.025(3) 0.004(2) 0.012(2) 0.004(2)
C6 0.045(4) 0.030(3) 0.030(3) 0.007(3) 0.009(3) 0.004(3)
C33 0.022(3) 0.033(3) 0.034(3) -0.007(3) 0.016(2) -0.008(2)
C31 0.038(3) 0.027(3) 0.031(3) 0.004(3) 0.009(3) 0.004(3)
C49 0.032(3) 0.022(3) 0.045(4) 0.004(3) 0.015(3) -0.006(2)
C27 0.038(3) 0.028(3) 0.030(3) -0.002(3) 0.012(3) 0.000(3)
C54 0.042(4) 0.054(5) 0.053(5) -0.010(4) 0.021(3) -0.019(3)
C9 0.029(3) 0.045(4) 0.052(4) 0.008(3) 0.018(3) 0.005(3)
C43 0.043(4) 0.032(4) 0.046(4) -0.005(3) 0.011(3) 0.007(3)
C3 0.036(3) 0.023(3) 0.046(4) -0.006(3) 0.017(3) -0.009(2)
C42 0.041(4) 0.040(4) 0.032(3) -0.008(3) 0.014(3) 0.000(3)
C15 0.031(3) 0.020(3) 0.027(3) 0.004(2) 0.005(2) 0.003(2)
C40 0.038(3) 0.030(3) 0.034(3) 0.004(3) 0.012(3) 0.012(3)
C32 0.023(3) 0.033(3) 0.019(3) 0.002(2) 0.009(2) -0.003(2)
C51 0.031(3) 0.029(3) 0.029(3) -0.010(2) 0.011(2) -0.008(2)
C39 0.020(2) 0.024(3) 0.026(3) -0.003(2) 0.002(2) -0.001(2)
C30 0.030(3) 0.031(4) 0.051(4) -0.009(3) 0.007(3) 0.006(3)
C29 0.031(3) 0.058(5) 0.033(4) -0.007(3) 0.007(3) 0.002(3)
C10 0.028(3) 0.036(4) 0.030(3) 0.003(3) 0.001(2) 0.004(3)
C52 0.036(3) 0.057(4) 0.039(4) -0.012(3) 0.015(3) -0.012(3)
C38 0.031(3) 0.035(4) 0.041(4) 0.000(3) 0.020(3) -0.001(3)
C37 0.050(4) 0.031(4) 0.064(5) 0.004(3) 0.032(4) 0.006(3)
C36 0.078(6) 0.032(4) 0.059(5) -0.009(3) 0.042(4) -0.006(4)
C8 0.031(3) 0.040(4) 0.043(4) 0.007(3) 0.009(3) 0.021(3)
C44 0.030(3) 0.037(4) 0.032(3) 0.000(3) 0.007(3) 0.002(3)
C25 0.021(3) 0.053(4) 0.030(3) 0.002(3) 0.002(2) -0.007(3)
C21 0.042(3) 0.038(4) 0.021(3) 0.002(3) 0.012(3) 0.010(3)
C35 0.061(5) 0.042(4) 0.044(4) -0.005(3) 0.021(4) -0.017(4)
C28 0.039(3) 0.046(4) 0.026(3) 0.000(3) 0.012(3) -0.004(3)
C41 0.036(3) 0.051(4) 0.031(3) 0.003(3) 0.015(3) 0.009(3)
C22 0.058(5) 0.052(5) 0.032(4) 0.011(3) 0.018(3) 0.013(4)
C4 0.055(4) 0.029(4) 0.047(4) 0.000(3) 0.015(3) -0.005(3)
C23 0.039(4) 0.081(6) 0.044(4) 0.021(4) 0.010(3) 0.021(4)
C53 0.027(3) 0.048(4) 0.037(4) -0.007(3) 0.006(3) -0.008(3)
C5 0.061(5) 0.021(3) 0.057(5) 0.008(3) 0.023(4) 0.006(3)
C24 0.030(3) 0.079(6) 0.040(4) 0.010(4) 0.000(3) 0.001(4)

loop_
_atom_type_symbol
_atom_type_description
_atom_type_scat_dispersion_real
_atom_type_scat_dispersion_imag
_atom_type_scat_source
C C 0.0033 0.0016 'International Tables Vol C Tables 4.2.6.8 and 6.1.1.4'
H H 0.0000 0.0000 'International Tables Vol C Tables 4.2.6.8 and 6.1.1.4'
N N 0.0061 0.0033 'International Tables Vol C Tables 4.2.6.8 and 6.1.1.4'
O O 0.0106 0.0060 'International Tables Vol C Tables 4.2.6.8 and 6.1.1.4'
Cl Cl 0.1484 0.1585 'International Tables Vol C Tables 4.2.6.8 and 6.1.1.4'
Ni Ni 0.3393 1.1124 'International Tables Vol C Tables 4.2.6.8 and 6.1.1.4'

loop_
_geom_angle_atom_site_label_1
_geom_angle_atom_site_label_2
_geom_angle_atom_site_label_3
_geom_angle
N1 Ni1 N2 82.34(19)
N1 Ni1 Cl2 110.63(15)
N2 Ni1 Cl2 101.48(15)
N1 Ni1 Cl1 109.14(15)
N2 Ni1 Cl1 120.88(15)
Cl2 Ni1 Cl1 124.49(8)
C1 N2 C13 119.9(5)
C1 N2 Ni1 111.3(4)
C13 N2 Ni1 128.8(4)
C12 N1 C46 120.5(5)
C12 N1 Ni1 111.8(4)
C46 N1 Ni1 127.6(4)
C2 C7 C6 124.7(6)
C2 C7 C11 114.3(5)
C6 C7 C11 121.1(5)
C3 C2 C7 119.5(5)
C3 C2 C1 134.3(5)
C7 C2 C1 106.1(5)
N1 C12 C11 133.7(5)
N1 C12 C1 116.8(5)
C11 C12 C1 109.5(5)
C10 C11 C7 119.9(5)
C10 C11 C12 136.2(5)
C7 C11 C12 103.9(5)
C47 C46 C51 123.2(5)
C47 C46 N1 118.0(5)
C51 C46 N1 118.7(5)
C26 C19 C20 114.2(5)
C26 C19 C14 110.5(4)
C20 C19 C14 110.7(5)
C26 C19 H19A 107.0
C20 C19 H19A 107.0
C14 C19 H19A 107.0
N2 C1 C2 136.1(5)
N2 C1 C12 117.7(5)
C2 C1 C12 106.2(5)
C17 C16 C15 118.2(5)
C17 C16 C32 119.9(5)
C15 C16 C32 121.9(5)
C49 C50 C51 122.7(6)
C49 C50 H50A 118.6
C51 C50 H50A 118.6
C18 C13 C14 121.8(5)
C18 C13 N2 119.9(5)
C14 C13 N2 118.2(5)
C16 C17 C18 122.8(5)
C16 C17 H17A 118.6
C18 C17 H17A 118.6
C47 C48 C49 121.9(6)
C47 C48 H48A 119.0
C49 C48 H48A 119.1
C21 C20 C25 118.4(6)
C21 C20 C19 122.3(5)
C25 C20 C19 119.2(5)
C18 C45 H45A 109.5
C18 C45 H45B 109.5
H45A C45 H45B 109.5
C18 C45 H45C 109.5
H45A C45 H45C 109.5
H45B C45 H45C 109.5
C15 C14 C13 118.4(5)
C15 C14 C19 121.9(5)
C13 C14 C19 119.6(5)
C31 C26 C27 117.6(5)
C31 C26 C19 119.3(5)
C27 C26 C19 123.0(5)
C46 C47 C48 117.7(6)
C46 C47 C53 122.0(5)
C48 C47 C53 120.2(5)
C33 C34 C35 121.0(7)
C33 C34 H34A 119.5
C35 C34 H34A 119.5
C13 C18 C17 117.7(5)
C13 C18 C45 121.7(5)
C17 C18 C45 120.6(5)
C7 C6 C5 114.5(6)
C7 C6 C8 117.3(6)
C5 C6 C8 128.2(6)
C34 C33 C38 118.6(6)
C34 C33 C32 118.5(6)
C38 C33 C32 122.6(5)
C26 C31 C30 122.3(6)
C26 C31 H31A 118.8
C30 C31 H31A 118.8
C50 C49 C48 118.5(5)
C50 C49 C54 122.1(6)
C48 C49 C54 119.3(6)
C26 C27 C28 121.3(6)
C26 C27 H27A 119.3
C28 C27 H27A 119.3
C49 C54 H54A 109.5
C49 C54 H54B 109.5
H54A C54 H54B 109.5
C49 C54 H54C 109.5
H54A C54 H54C 109.5
H54B C54 H54C 109.5
C8 C9 C10 121.8(6)
C8 C9 H9A 119.1
C10 C9 H9A 119.1
C44 C43 C42 121.3(6)
C44 C43 H43A 119.3
C42 C43 H43A 119.3
C2 C3 C4 117.3(6)
C2 C3 H3A 121.4
C4 C3 H3A 121.4
C41 C42 C43 118.3(6)
C41 C42 H42A 120.9
C43 C42 H42A 120.9
C14 C15 C16 121.1(5)
C14 C15 H15A 119.5
C16 C15 H15A 119.5
C39 C40 C41 120.3(6)
C39 C40 H40A 119.8
C41 C40 H40A 119.8
C16 C32 C39 111.6(5)
C16 C32 C33 114.3(5)
C39 C32 C33 110.7(4)
C16 C32 H32A 106.5
C39 C32 H32A 106.5
C33 C32 H32A 106.5
C50 C51 C46 115.8(5)
C50 C51 C52 121.2(5)
C46 C51 C52 123.0(5)
C40 C39 C44 119.0(5)
C40 C39 C32 123.1(5)
C44 C39 C32 117.8(5)
C29 C30 C31 118.9(6)
C29 C30 H30A 120.6
C31 C30 H30A 120.6
C28 C29 C30 120.6(6)
C28 C29 H29A 119.7
C30 C29 H29A 119.7
C11 C10 C9 118.9(6)
C11 C10 H10A 120.5
C9 C10 H10A 120.5
C51 C52 H52A 109.5
C51 C52 H52B 109.5
H52A C52 H52B 109.5
C51 C52 H52C 109.5
H52A C52 H52C 109.5
H52B C52 H52C 109.5
C37 C38 C33 120.5(6)
C37 C38 H38A 119.8
C33 C38 H38A 119.8
C36 C37 C38 120.1(7)
C36 C37 H37A 119.9
C38 C37 H37A 119.9
C37 C36 C35 119.9(7)
C37 C36 H36A 120.0
C35 C36 H36A 120.0
C9 C8 C6 121.0(6)
C9 C8 H8A 119.5
C6 C8 H8A 119.5
C43 C44 C39 119.5(6)
C43 C44 H44A 120.2
C39 C44 H44A 120.2
C24 C25 C20 120.3(7)
C24 C25 H25A 119.8
C20 C25 H25A 119.8
C20 C21 C22 121.8(7)
C20 C21 H21A 119.1
C22 C21 H21A 119.1
C36 C35 C34 119.8(7)
C36 C35 H35A 120.1
C34 C35 H35A 120.1
C29 C28 C27 119.1(6)
C29 C28 H28A 120.4
C27 C28 H28A 120.4
C42 C41 C40 121.5(6)
C42 C41 H41A 119.2
C40 C41 H41A 119.2
C23 C22 C21 118.9(7)
C23 C22 H22A 120.5
C21 C22 H22A 120.5
C5 C4 C3 122.9(6)
C5 C4 H4A 118.6
C3 C4 H4A 118.6
C22 C23 C24 119.9(7)
C22 C23 H23A 120.0
C24 C23 H23A 120.0
C47 C53 H53A 109.5
C47 C53 H53B 109.5
H53A C53 H53B 109.5
C47 C53 H53C 109.5
H53A C53 H53C 109.5
H53B C53 H53C 109.5
C4 C5 C6 121.1(6)
C4 C5 H5A 119.4
C6 C5 H5A 119.4
C25 C24 C23 120.7(7)
C25 C24 H24A 119.7
C23 C24 H24A 119.7

loop_
_geom_bond_atom_site_label_1
_geom_bond_atom_site_label_2
_geom_bond_distance
Ni1 N1 2.018(5)
Ni1 N2 2.046(5)
Ni1 Cl2 2.204(2)
Ni1 Cl1 2.205(2)
N2 C1 1.284(7)
N2 C13 1.442(7)
N1 C12 1.308(7)
N1 C46 1.459(7)
C7 C2 1.399(8)
C7 C6 1.408(8)
C7 C11 1.449(8)
C2 C3 1.379(8)
C2 C1 1.488(8)
C12 C11 1.465(8)
C12 C1 1.489(7)
C11 C10 1.359(8)
C46 C47 1.380(8)
C46 C51 1.417(8)
C19 C26 1.510(8)
C19 C20 1.527(8)
C19 C14 1.544(8)
C19 H19A 1.0000
C16 C17 1.377(8)
C16 C15 1.418(8)
C16 C32 1.530(7)
C50 C49 1.377(9)
C50 C51 1.403(8)
C50 H50A 0.9500
C13 C18 1.396(8)
C13 C14 1.405(8)
C17 C18 1.398(8)
C17 H17A 0.9500
C48 C47 1.388(8)
C48 C49 1.395(9)
C48 H48A 0.9500
C20 C21 1.380(9)
C20 C25 1.399(8)
C45 C18 1.517(8)
C45 H45A 0.9800
C45 H45B 0.9800
C45 H45C 0.9800
C14 C15 1.393(7)
C26 C31 1.367(8)
C26 C27 1.398(8)
C47 C53 1.519(8)
C34 C33 1.380(8)
C34 C35 1.391(10)
C34 H34A 0.9500
C6 C5 1.411(9)
C6 C8 1.413(9)
C33 C38 1.396(9)
C33 C32 1.536(8)
C31 C30 1.395(9)
C31 H31A 0.9500
C49 C54 1.516(8)
C27 C28 1.398(8)
C27 H27A 0.9500
C54 H54A 0.9800
C54 H54B 0.9800
C54 H54C 0.9800
C9 C8 1.376(10)
C9 C10 1.421(9)
C9 H9A 0.9500
C43 C44 1.390(9)
C43 C42 1.395(10)
C43 H43A 0.9500
C3 C4 1.406(9)
C3 H3A 0.9500
C42 C41 1.367(9)
C42 H42A 0.9500
C15 H15A 0.9500
C40 C39 1.386(8)
C40 C41 1.389(8)
C40 H40A 0.9500
C32 C39 1.532(8)
C32 H32A 1.0000
C51 C52 1.483(9)
C39 C44 1.397(8)
C30 C29 1.386(10)
C30 H30A 0.9500
C29 C28 1.377(10)
C29 H29A 0.9500
C10 H10A 0.9500
C52 H52A 0.9800
C52 H52B 0.9800
C52 H52C 0.9800
C38 C37 1.387(9)
C38 H38A 0.9500
C37 C36 1.379(11)
C37 H37A 0.9500
C36 C35 1.383(11)
C36 H36A 0.9500
C8 H8A 0.9500
C44 H44A 0.9500
C25 C24 1.379(9)
C25 H25A 0.9500
C21 C22 1.398(9)
C21 H21A 0.9500
C35 H35A 0.9500
C28 H28A 0.9500
C41 H41A 0.9500
C22 C23 1.383(11)
C22 H22A 0.9500
C4 C5 1.388(10)
C4 H4A 0.9500
C23 C24 1.389(12)
C23 H23A 0.9500
C53 H53A 0.9800
C53 H53B 0.9800
C53 H53C 0.9800
C5 H5A 0.9500
C24 H24A 0.9500

loop_
_geom_torsion_atom_site_label_1
_geom_torsion_atom_site_label_2
_geom_torsion_atom_site_label_3
_geom_torsion_atom_site_label_4
_geom_torsion
N1 Ni1 N2 C1 -0.2(4)
Cl2 Ni1 N2 C1 109.4(4)
Cl1 Ni1 N2 C1 -107.9(4)
N1 Ni1 N2 C13 -178.8(5)
Cl2 Ni1 N2 C13 -69.2(5)
Cl1 Ni1 N2 C13 73.4(5)
N2 Ni1 N1 C12 -1.6(4)
Cl2 Ni1 N1 C12 -101.1(4)
Cl1 Ni1 N1 C12 118.5(4)
N2 Ni1 N1 C46 175.0(5)
Cl2 Ni1 N1 C46 75.5(5)
Cl1 Ni1 N1 C46 -64.9(5)
C6 C7 C2 C3 -1.8(9)
C11 C7 C2 C3 177.5(6)
C6 C7 C2 C1 179.4(6)
C11 C7 C2 C1 -1.4(7)
C46 N1 C12 C11 2.6(9)
Ni1 N1 C12 C11 179.5(5)
C46 N1 C12 C1 -173.9(5)
Ni1 N1 C12 C1 3.0(6)
C2 C7 C11 C10 -179.5(6)
C6 C7 C11 C10 -0.2(9)
C2 C7 C11 C12 -0.1(7)
C6 C7 C11 C12 179.2(5)
N1 C12 C11 C10 4.1(12)
C1 C12 C11 C10 -179.2(7)
N1 C12 C11 C7 -175.1(6)
C1 C12 C11 C7 1.6(6)
C12 N1 C46 C47 81.4(7)
Ni1 N1 C46 C47 -94.9(6)
C12 N1 C46 C51 -95.2(7)
Ni1 N1 C46 C51 88.4(6)
C13 N2 C1 C2 2.9(10)
Ni1 N2 C1 C2 -175.9(5)
C13 N2 C1 C12 -179.4(5)
Ni1 N2 C1 C12 1.8(6)
C3 C2 C1 N2 1.5(12)
C7 C2 C1 N2 -179.9(6)
C3 C2 C1 C12 -176.4(7)
C7 C2 C1 C12 2.2(6)
N1 C12 C1 N2 -3.4(7)
C11 C12 C1 N2 179.3(5)
N1 C12 C1 C2 174.9(5)
C11 C12 C1 C2 -2.4(6)
C1 N2 C13 C18 -79.8(7)
Ni1 N2 C13 C18 98.8(6)
C1 N2 C13 C14 103.1(6)
Ni1 N2 C13 C14 -78.4(6)
C15 C16 C17 C18 -1.2(8)
C32 C16 C17 C18 177.2(5)
C26 C19 C20 C21 88.0(7)
C14 C19 C20 C21 -37.5(7)
C26 C19 C20 C25 -93.8(7)
C14 C19 C20 C25 140.7(5)
C18 C13 C14 C15 0.4(8)
N2 C13 C14 C15 177.5(5)
C18 C13 C14 C19 -178.0(5)
N2 C13 C14 C19 -0.9(8)
C26 C19 C14 C15 -17.3(7)
C20 C19 C14 C15 110.3(6)
C26 C19 C14 C13 161.1(5)
C20 C19 C14 C13 -71.4(7)
C20 C19 C26 C31 145.5(6)
C14 C19 C26 C31 -88.9(7)
C20 C19 C26 C27 -37.6(8)
C14 C19 C26 C27 88.0(7)
C51 C46 C47 C48 -2.3(9)
N1 C46 C47 C48 -178.8(5)
C51 C46 C47 C53 175.4(6)
N1 C46 C47 C53 -1.1(9)
C49 C48 C47 C46 0.7(9)
C49 C48 C47 C53 -177.1(6)
C14 C13 C18 C17 -1.6(8)
N2 C13 C18 C17 -178.6(5)
C14 C13 C18 C45 175.8(5)
N2 C13 C18 C45 -1.2(8)
C16 C17 C18 C13 2.0(9)
C16 C17 C18 C45 -175.5(5)
C2 C7 C6 C5 0.8(9)
C11 C7 C6 C5 -178.4(6)
C2 C7 C6 C8 -179.9(6)
C11 C7 C6 C8 0.9(9)
C35 C34 C33 C38 0.0(9)
C35 C34 C33 C32 -174.8(6)
C27 C26 C31 C30 -2.8(9)
C19 C26 C31 C30 174.3(6)
C51 C50 C49 C48 1.3(9)
C51 C50 C49 C54 -178.1(6)
C47 C48 C49 C50 -0.2(10)
C47 C48 C49 C54 179.2(6)
C31 C26 C27 C28 4.5(9)
C19 C26 C27 C28 -172.5(6)
C7 C2 C3 C4 1.8(9)
C1 C2 C3 C4 -179.8(6)
C44 C43 C42 C41 0.2(10)
C13 C14 C15 C16 0.4(8)
C19 C14 C15 C16 178.8(5)
C17 C16 C15 C14 -0.1(8)
C32 C16 C15 C14 -178.4(5)
C17 C16 C32 C39 -156.9(5)
C15 C16 C32 C39 21.4(7)
C17 C16 C32 C33 76.4(7)
C15 C16 C32 C33 -105.3(6)
C34 C33 C32 C16 -151.3(5)
C38 C33 C32 C16 34.2(8)
C34 C33 C32 C39 81.6(7)
C38 C33 C32 C39 -93.0(6)
C49 C50 C51 C46 -2.7(9)
C49 C50 C51 C52 175.5(6)
C47 C46 C51 C50 3.2(9)
N1 C46 C51 C50 179.7(5)
C47 C46 C51 C52 -174.9(6)
N1 C46 C51 C52 1.6(9)
C41 C40 C39 C44 -1.7(9)
C41 C40 C39 C32 178.9(6)
C16 C32 C39 C40 -98.0(6)
C33 C32 C39 C40 30.6(7)
C16 C32 C39 C44 82.6(6)
C33 C32 C39 C44 -148.8(5)
C26 C31 C30 C29 -0.4(10)
C31 C30 C29 C28 2.1(10)
C7 C11 C10 C9 0.2(9)
C12 C11 C10 C9 -178.9(6)
C8 C9 C10 C11 -1.0(10)
C34 C33 C38 C37 -2.1(9)
C32 C33 C38 C37 172.4(6)
C33 C38 C37 C36 2.8(10)
C38 C37 C36 C35 -1.2(11)
C10 C9 C8 C6 1.7(11)
C7 C6 C8 C9 -1.6(10)
C5 C6 C8 C9 177.5(7)
C42 C43 C44 C39 -1.2(10)
C40 C39 C44 C43 2.0(9)
C32 C39 C44 C43 -178.6(5)
C21 C20 C25 C24 -1.1(9)
C19 C20 C25 C24 -179.4(6)
C25 C20 C21 C22 1.4(9)
C19 C20 C21 C22 179.5(5)
C37 C36 C35 C34 -0.9(11)
C33 C34 C35 C36 1.6(10)
C30 C29 C28 C27 -0.5(10)
C26 C27 C28 C29 -2.9(9)
C43 C42 C41 C40 0.1(10)
C39 C40 C41 C42 0.7(10)
C20 C21 C22 C23 -1.0(10)
C2 C3 C4 C5 -1.0(11)
C21 C22 C23 C24 0.3(11)
C3 C4 C5 C6 0.2(11)
C7 C6 C5 C4 0.0(10)
C8 C6 C5 C4 -179.2(7)
C20 C25 C24 C23 0.5(11)
C22 C23 C24 C25 -0.1(12)

loop_
_platon_squeeze_void_nr
_platon_squeeze_void_average_x
_platon_squeeze_void_average_y
_platon_squeeze_void_average_z
_platon_squeeze_void_volume
_platon_squeeze_void_count_electrons
1 0.000 0.000 0.000 463.5 86.6
2 0.759 0.837 0.123 10.2 0.9
3 0.000 0.500 0.500 463.5 86.7
4 0.241 0.337 0.377 10.2 0.8
5 0.759 0.663 0.623 10.2 0.9
6 0.241 0.163 0.877 10.2 0.8
